data_7016367
loop_
_publ_author_name
'Wang, Tao'
'Hao, Xin-Qi'
'Zhang, Xiao-Xue'
'Gong, Jun-Fang'
'Song, Mao-Ping'

_publ_section_title
;
 Synthesis, structure and catalytic properties of CNN pincer
 palladium(ii) and ruthenium(ii) complexes with
 N-substituted-2-aminomethyl-6-phenylpyridines.
;
_journal_issue 35
_journal_name_full 'Dalton transactions (Cambridge, England : 2003)'
_journal_page_first 8964
_journal_page_last 8976
_journal_paper_doi 10.1039/c1dt10331h
_journal_volume 40
_journal_year 2011
_chemical_absolute_configuration r
_chemical_formula_sum 'C19 H17 Cl N2 Pd'
_chemical_formula_weight 415.20
_chemical_name_systematic
;
?
;
_space_group_IT_number 96
_symmetry_cell_setting tetragonal
_symmetry_space_group_name_Hall 'P 4nw 2abw'
_symmetry_space_group_name_H-M 'P 43 21 2'
_atom_sites_solution_hydrogens geom
_atom_sites_solution_primary direct
_atom_sites_solution_secondary difmap
_audit_creation_method SHELXL-97
_cell_angle_alpha 90.00
_cell_angle_beta 90.00
_cell_angle_gamma 90.00
_cell_formula_units_Z 8
_cell_length_a 14.309(2)
_cell_length_b 14.309(2)
_cell_length_c 16.961(3)
_cell_measurement_reflns_used 489
_cell_measurement_temperature 291(2)
_cell_measurement_theta_max 25.1
_cell_measurement_theta_min 2
_cell_volume 3472.7(9)
_computing_cell_refinement raxis
_computing_data_collection raxis
_computing_data_reduction raxis
_computing_molecular_graphics texsan
_computing_publication_material texsan
_computing_structure_refinement 'SHELXL-97 (Sheldrick, 1997)'
_computing_structure_solution 'SHELXS-97 (Sheldrick, 1990)'
_diffrn_ambient_temperature 291(2)
_diffrn_measured_fraction_theta_full 0.997
_diffrn_measured_fraction_theta_max 0.997
_diffrn_measurement_device_type R-AXIS-IV
_diffrn_measurement_method 'Oscillation frames'
_diffrn_radiation_monochromator graphite
_diffrn_radiation_source 'fine-focus sealed tube'
_diffrn_radiation_type MoK\a
_diffrn_radiation_wavelength 0.71073
_diffrn_reflns_av_R_equivalents 0.0524
_diffrn_reflns_av_sigmaI/netI 0.0386
_diffrn_reflns_limit_h_max 18
_diffrn_reflns_limit_h_min -18
_diffrn_reflns_limit_k_max 0
_diffrn_reflns_limit_k_min -18
_diffrn_reflns_limit_l_max 21
_diffrn_reflns_limit_l_min -21
_diffrn_reflns_number 13831
_diffrn_reflns_theta_full 27.52
_diffrn_reflns_theta_max 27.52
_diffrn_reflns_theta_min 1.86
_exptl_absorpt_coefficient_mu 1.222
_exptl_absorpt_correction_T_max 0.8100
_exptl_absorpt_correction_T_min 0.7921
_exptl_absorpt_correction_type multi-scan
_exptl_absorpt_process_details SADABS(2009)
_exptl_crystal_colour colorless
_exptl_crystal_density_diffrn 1.588
_exptl_crystal_density_method 'not measured'
_exptl_crystal_description prismatic
_exptl_crystal_F_000 1664
_exptl_crystal_size_max 0.20
_exptl_crystal_size_mid 0.20
_exptl_crystal_size_min 0.18
_refine_diff_density_max 0.328
_refine_diff_density_min -0.569
_refine_diff_density_rms 0.067
_refine_ls_abs_structure_details 'Flack H D (1983), Acta Cryst. A39, 876-881'
_refine_ls_abs_structure_Flack 0.55(6)
_refine_ls_extinction_coef 0.0034(4)
_refine_ls_extinction_expression Fc^*^=kFc[1+0.001xFc^2^\l^3^/sin(2\q)]^-1/4^
_refine_ls_extinction_method SHELXL
_refine_ls_goodness_of_fit_ref 1.107
_refine_ls_hydrogen_treatment mixed
_refine_ls_matrix_type full
_refine_ls_number_parameters 213
_refine_ls_number_reflns 3977
_refine_ls_number_restraints 0
_refine_ls_restrained_S_all 1.107
_refine_ls_R_factor_all 0.0584
_refine_ls_R_factor_gt 0.0482
_refine_ls_shift/su_max 0.000
_refine_ls_shift/su_mean 0.000
_refine_ls_structure_factor_coef Fsqd
_refine_ls_weighting_details 'calc w=1/[\s^2^(Fo^2^)+(0.0506P)^2^+1.5750P] where P=(Fo^2^+2Fc^2^)/3'
_refine_ls_weighting_scheme calc
_refine_ls_wR_factor_gt 0.1038
_refine_ls_wR_factor_ref 0.1095
_reflns_number_gt 3547
_reflns_number_total 3977
_reflns_threshold_expression >2sigma(I)
_cod_data_source_file c1dt10331h.txt
_cod_data_source_block a
_cod_depositor_comments
;
The following automatic conversions were performed:

'_symmetry_cell_setting' value 'TETRAGONAL' changed to 'tetragonal'
according to /home/saulius/struct/CIF-dictionaries/cif_core.dic
dictionary named 'cif_core.dic' version 2.4.1 from 2010-06-29.

Automatic conversion script
Id: cif_fix_values 1715 2011-07-08 13:25:40Z adriana 
;
_cod_original_cell_volume 3472.8(10)
_cod_original_sg_symbol_H-M P4(3)2(1)2
_cod_database_code 7016367

loop_
_symmetry_equiv_pos_as_xyz
'x, y, z'
'-x, -y, z+1/2'
'-y+1/2, x+1/2, z+3/4'
'y+1/2, -x+1/2, z+1/4'
'-x+1/2, y+1/2, -z+3/4'
'x+1/2, -y+1/2, -z+1/4'
'y, x, -z'
'-y, -x, -z+1/2'

loop_
_atom_site_label
_atom_site_type_symbol
_atom_site_fract_x
_atom_site_fract_y
_atom_site_fract_z
_atom_site_U_iso_or_equiv
_atom_site_adp_type
_atom_site_occupancy
_atom_site_symmetry_multiplicity
_atom_site_calc_flag
_atom_site_refinement_flags
Pd1 Pd 0.53595(3) 0.36789(3) 0.01861(2) 0.05999(14) Uani 1 1 d .
Cl1 Cl 0.62535(11) 0.46396(13) 0.09831(9) 0.0829(4) Uani 1 1 d .
N1 N 0.4581(3) 0.2873(3) -0.0482(2) 0.0628(10) Uani 1 1 d .
N2 N 0.5779(4) 0.4222(4) -0.1001(3) 0.0665(11) Uani 1 1 d .
C1 C 0.4710(4) 0.2981(4) 0.1047(3) 0.0684(13) Uani 1 1 d .
C2 C 0.4796(5) 0.3069(5) 0.1860(3) 0.0776(16) Uani 1 1 d .
H2A H 0.5215 0.3497 0.2073 0.093 Uiso 1 1 calc R
C3 C 0.4254(5) 0.2518(5) 0.2354(4) 0.0935(19) Uani 1 1 d .
H3A H 0.4315 0.2582 0.2897 0.112 Uiso 1 1 calc R
C4 C 0.3635(6) 0.1883(6) 0.2060(4) 0.101(2) Uani 1 1 d .
H4A H 0.3284 0.1515 0.2402 0.122 Uiso 1 1 calc R
C5 C 0.3527(6) 0.1787(5) 0.1254(4) 0.091(2) Uani 1 1 d .
H5A H 0.3097 0.1361 0.1053 0.109 Uiso 1 1 calc R
C6 C 0.4063(4) 0.2326(4) 0.0746(3) 0.0680(13) Uani 1 1 d .
C7 C 0.3988(4) 0.2273(4) -0.0123(3) 0.0687(12) Uani 1 1 d .
C8 C 0.3404(5) 0.1733(5) -0.0567(4) 0.093(2) Uani 1 1 d .
H8A H 0.2989 0.1325 -0.0323 0.112 Uiso 1 1 calc R
C9 C 0.3433(6) 0.1794(6) -0.1378(4) 0.103(2) Uani 1 1 d .
H9A H 0.3043 0.1419 -0.1682 0.123 Uiso 1 1 calc R
C10 C 0.4035(5) 0.2409(5) -0.1737(4) 0.0880(19) Uani 1 1 d .
H10A H 0.4058 0.2454 -0.2284 0.106 Uiso 1 1 calc R
C11 C 0.4601(4) 0.2953(4) -0.1277(3) 0.0665(12) Uani 1 1 d .
C12 C 0.5246(5) 0.3674(5) -0.1602(3) 0.0849(17) Uani 1 1 d .
H12A H 0.4884 0.4106 -0.1920 0.102 Uiso 1 1 calc R
H12B H 0.5690 0.3367 -0.1949 0.102 Uiso 1 1 calc R
C13 C 0.6760(4) 0.4366(4) -0.1165(3) 0.0621(13) Uani 1 1 d .
C14 C 0.7319(5) 0.3674(7) -0.1444(3) 0.0889(18) Uani 1 1 d .
H14A H 0.7071 0.3082 -0.1533 0.107 Uiso 1 1 calc R
C15 C 0.8261(6) 0.3843(10) -0.1597(4) 0.124(4) Uani 1 1 d .
H15A H 0.8631 0.3366 -0.1801 0.148 Uiso 1 1 calc R
C16 C 0.8648(6) 0.4694(12) -0.1455(5) 0.140(5) Uani 1 1 d .
C17 C 0.8082(6) 0.5377(9) -0.1152(4) 0.119(3) Uani 1 1 d .
H17A H 0.8332 0.5962 -0.1040 0.143 Uiso 1 1 calc R
C18 C 0.7142(5) 0.5210(5) -0.1008(4) 0.0846(18) Uani 1 1 d .
H18A H 0.6771 0.5685 -0.0802 0.102 Uiso 1 1 calc R
C19 C 0.9683(6) 0.4934(14) -0.1634(6) 0.233(8) Uani 1 1 d .
H19A H 0.9803 0.5572 -0.1494 0.350 Uiso 1 1 calc R
H19B H 0.9803 0.4846 -0.2186 0.350 Uiso 1 1 calc R
H19C H 1.0083 0.4531 -0.1332 0.350 Uiso 1 1 calc R
H2 H 0.547(5) 0.474(5) -0.100(4) 0.09(2) Uiso 1 1 d .

loop_
_atom_site_aniso_label
_atom_site_aniso_U_11
_atom_site_aniso_U_22
_atom_site_aniso_U_33
_atom_site_aniso_U_23
_atom_site_aniso_U_13
_atom_site_aniso_U_12
Pd1 0.0594(2) 0.0691(3) 0.05145(19) 0.00128(17) 0.00237(18) 0.00129(18)
Cl1 0.0762(9) 0.0995(11) 0.0729(8) -0.0069(8) -0.0112(7) -0.0077(8)
N1 0.061(2) 0.066(3) 0.062(2) -0.002(2) 0.006(2) 0.004(2)
N2 0.068(3) 0.087(4) 0.045(2) 0.003(2) 0.008(2) -0.005(2)
C1 0.068(3) 0.077(4) 0.061(3) 0.013(3) 0.001(3) 0.007(3)
C2 0.076(4) 0.107(5) 0.050(3) 0.018(3) 0.003(3) 0.004(3)
C3 0.105(5) 0.110(5) 0.065(3) 0.023(4) 0.006(4) 0.004(4)
C4 0.114(6) 0.111(6) 0.079(4) 0.033(4) 0.016(4) -0.001(5)
C5 0.101(5) 0.085(4) 0.086(4) 0.020(4) 0.007(4) -0.020(4)
C6 0.070(4) 0.070(4) 0.064(3) 0.007(3) 0.002(3) 0.001(3)
C7 0.070(3) 0.068(3) 0.068(3) -0.002(3) 0.006(3) -0.004(2)
C8 0.103(5) 0.087(4) 0.088(4) 0.000(4) -0.003(4) -0.033(4)
C9 0.107(6) 0.113(6) 0.089(5) -0.018(4) -0.007(4) -0.034(4)
C10 0.098(5) 0.104(5) 0.063(3) -0.020(3) -0.001(3) -0.015(4)
C11 0.067(3) 0.073(3) 0.060(3) -0.007(3) 0.008(3) 0.002(3)
C12 0.089(4) 0.118(5) 0.048(2) 0.000(3) -0.003(3) -0.019(4)
C13 0.061(3) 0.085(4) 0.040(2) 0.008(2) 0.004(2) 0.005(3)
C14 0.082(4) 0.129(6) 0.056(3) 0.002(4) -0.003(3) 0.021(4)
C15 0.087(6) 0.228(12) 0.055(4) 0.007(6) 0.000(4) 0.060(7)
C16 0.058(4) 0.295(16) 0.065(4) 0.032(7) -0.003(3) 0.002(7)
C17 0.096(6) 0.183(9) 0.080(4) 0.021(6) -0.008(4) -0.050(7)
C18 0.079(4) 0.092(5) 0.083(4) -0.001(4) 0.001(3) -0.015(4)
C19 0.058(5) 0.51(3) 0.132(7) 0.042(13) 0.009(5) -0.014(11)

loop_
_atom_type_symbol
_atom_type_description
_atom_type_scat_dispersion_real
_atom_type_scat_dispersion_imag
_atom_type_scat_source
C C 0.0033 0.0016 'International Tables Vol C Tables 4.2.6.8 and 6.1.1.4'
H H 0.0000 0.0000 'International Tables Vol C Tables 4.2.6.8 and 6.1.1.4'
N N 0.0061 0.0033 'International Tables Vol C Tables 4.2.6.8 and 6.1.1.4'
Cl Cl 0.1484 0.1585 'International Tables Vol C Tables 4.2.6.8 and 6.1.1.4'
Pd Pd -0.9988 1.0072 'International Tables Vol C Tables 4.2.6.8 and 6.1.1.4'

loop_
_geom_angle_atom_site_label_1
_geom_angle_atom_site_label_2
_geom_angle_atom_site_label_3
_geom_angle
N1 Pd1 C1 82.2(2)
N1 Pd1 N2 80.61(18)
C1 Pd1 N2 162.7(2)
N1 Pd1 Cl1 179.00(14)
C1 Pd1 Cl1 97.28(18)
N2 Pd1 Cl1 99.84(15)
C7 N1 C11 121.1(5)
C7 N1 Pd1 117.9(3)
C11 N1 Pd1 120.9(4)
C13 N2 C12 116.1(5)
C13 N2 Pd1 118.9(3)
C12 N2 Pd1 107.1(3)
C13 N2 H2 112(5)
C12 N2 H2 101(5)
Pd1 N2 H2 99(5)
C2 C1 C6 118.5(5)
C2 C1 Pd1 129.7(5)
C6 C1 Pd1 111.8(4)
C3 C2 C1 119.8(6)
C3 C2 H2A 120.1
C1 C2 H2A 120.1
C4 C3 C2 121.5(6)
C4 C3 H3A 119.3
C2 C3 H3A 119.3
C3 C4 C5 120.0(6)
C3 C4 H4A 120.0
C5 C4 H4A 120.0
C4 C5 C6 119.8(7)
C4 C5 H5A 120.1
C6 C5 H5A 120.1
C5 C6 C1 120.4(5)
C5 C6 C7 123.4(6)
C1 C6 C7 116.2(5)
N1 C7 C8 119.7(5)
N1 C7 C6 111.8(5)
C8 C7 C6 128.5(6)
C7 C8 C9 119.8(6)
C7 C8 H8A 120.1
C9 C8 H8A 120.1
C10 C9 C8 120.1(6)
C10 C9 H9A 119.9
C8 C9 H9A 119.9
C11 C10 C9 118.8(6)
C11 C10 H10A 120.6
C9 C10 H10A 120.6
N1 C11 C10 120.5(5)
N1 C11 C12 116.2(5)
C10 C11 C12 123.3(5)
C11 C12 N2 115.2(4)
C11 C12 H12A 108.5
N2 C12 H12A 108.5
C11 C12 H12B 108.5
N2 C12 H12B 108.5
H12A C12 H12B 107.5
C18 C13 C14 118.8(6)
C18 C13 N2 118.9(6)
C14 C13 N2 122.3(6)
C13 C14 C15 120.5(9)
C13 C14 H14A 119.7
C15 C14 H14A 119.7
C16 C15 C14 121.1(9)
C16 C15 H15A 119.5
C14 C15 H15A 119.5
C15 C16 C17 117.7(8)
C15 C16 C19 123.5(13)
C17 C16 C19 118.7(14)
C16 C17 C18 121.1(10)
C16 C17 H17A 119.4
C18 C17 H17A 119.4
C13 C18 C17 120.7(8)
C13 C18 H18A 119.6
C17 C18 H18A 119.6
C16 C19 H19A 109.5
C16 C19 H19B 109.5
H19A C19 H19B 109.5
C16 C19 H19C 109.5
H19A C19 H19C 109.5
H19B C19 H19C 109.5

loop_
_geom_bond_atom_site_label_1
_geom_bond_atom_site_label_2
_geom_bond_distance
Pd1 N1 1.964(4)
Pd1 C1 1.999(5)
Pd1 N2 2.241(5)
Pd1 Cl1 2.3138(16)
N1 C7 1.352(7)
N1 C11 1.353(6)
N2 C13 1.445(7)
N2 C12 1.495(8)
N2 H2 0.85(6)
C1 C2 1.390(7)
C1 C6 1.414(8)
C2 C3 1.388(9)
C2 H2A 0.9300
C3 C4 1.363(10)
C3 H3A 0.9300
C4 C5 1.384(9)
C4 H4A 0.9300
C5 C6 1.387(8)
C5 H5A 0.9300
C6 C7 1.479(8)
C7 C8 1.365(8)
C8 C9 1.380(10)
C8 H8A 0.9300
C9 C10 1.374(10)
C9 H9A 0.9300
C10 C11 1.369(8)
C10 H10A 0.9300
C11 C12 1.490(8)
C12 H12A 0.9700
C12 H12B 0.9700
C13 C18 1.352(8)
C13 C14 1.358(9)
C14 C15 1.395(12)
C14 H14A 0.9300
C15 C16 1.359(16)
C15 H15A 0.9300
C16 C17 1.369(16)
C16 C19 1.550(12)
C17 C18 1.388(10)
C17 H17A 0.9300
C18 H18A 0.9300
C19 H19A 0.9600
C19 H19B 0.9600
C19 H19C 0.9600

loop_
_geom_hbond_atom_site_label_D
_geom_hbond_atom_site_label_H
_geom_hbond_atom_site_label_A
_geom_hbond_distance_DH
_geom_hbond_distance_HA
_geom_hbond_distance_DA
_geom_hbond_angle_DHA
_geom_hbond_site_symmetry_A
N2 H2 Cl1 0.85(6) 2.48(6) 3.334(6) 178(7) 7

loop_
_geom_torsion_atom_site_label_1
_geom_torsion_atom_site_label_2
_geom_torsion_atom_site_label_3
_geom_torsion_atom_site_label_4
_geom_torsion
C1 Pd1 N1 C7 1.4(4)
N2 Pd1 N1 C7 -176.5(5)
Cl1 Pd1 N1 C7 -59(8)
C1 Pd1 N1 C11 177.8(5)
N2 Pd1 N1 C11 -0.1(5)
Cl1 Pd1 N1 C11 117(8)
N1 Pd1 N2 C13 -134.2(5)
C1 Pd1 N2 C13 -141.0(8)
Cl1 Pd1 N2 C13 46.7(5)
N1 Pd1 N2 C12 -0.2(4)
C1 Pd1 N2 C12 -7.0(11)
Cl1 Pd1 N2 C12 -179.3(4)
N1 Pd1 C1 C2 -179.3(7)
N2 Pd1 C1 C2 -172.5(7)
Cl1 Pd1 C1 C2 -0.1(7)
N1 Pd1 C1 C6 -0.9(4)
N2 Pd1 C1 C6 5.9(11)
Cl1 Pd1 C1 C6 178.3(4)
C6 C1 C2 C3 0.3(10)
Pd1 C1 C2 C3 178.6(6)
C1 C2 C3 C4 0.1(12)
C2 C3 C4 C5 -0.8(13)
C3 C4 C5 C6 1.1(13)
C4 C5 C6 C1 -0.7(11)
C4 C5 C6 C7 -179.5(7)
C2 C1 C6 C5 0.0(10)
Pd1 C1 C6 C5 -178.6(6)
C2 C1 C6 C7 178.9(6)
Pd1 C1 C6 C7 0.3(8)
C11 N1 C7 C8 0.5(9)
Pd1 N1 C7 C8 176.9(5)
C11 N1 C7 C6 -178.0(5)
Pd1 N1 C7 C6 -1.6(7)
C5 C6 C7 N1 179.6(6)
C1 C6 C7 N1 0.8(9)
C5 C6 C7 C8 1.3(13)
C1 C6 C7 C8 -177.6(7)
N1 C7 C8 C9 0.9(12)
C6 C7 C8 C9 179.1(8)
C7 C8 C9 C10 -1.1(14)
C8 C9 C10 C11 0.0(13)
C7 N1 C11 C10 -1.6(10)
Pd1 N1 C11 C10 -177.9(5)
C7 N1 C11 C12 176.8(6)
Pd1 N1 C11 C12 0.4(8)
C9 C10 C11 N1 1.3(11)
C9 C10 C11 C12 -176.9(8)
N1 C11 C12 N2 -0.6(9)
C10 C11 C12 N2 177.7(7)
C13 N2 C12 C11 136.0(6)
Pd1 N2 C12 C11 0.5(7)
C12 N2 C13 C18 139.3(6)
Pd1 N2 C13 C18 -90.6(6)
C12 N2 C13 C14 -43.2(7)
Pd1 N2 C13 C14 86.9(6)
C18 C13 C14 C15 -2.7(9)
N2 C13 C14 C15 179.7(6)
C13 C14 C15 C16 1.6(11)
C14 C15 C16 C17 0.3(13)
C14 C15 C16 C19 -178.3(7)
C15 C16 C17 C18 -1.1(12)
C19 C16 C17 C18 177.6(8)
C14 C13 C18 C17 1.9(9)
N2 C13 C18 C17 179.5(6)
C16 C17 C18 C13 0.0(11)
